data_4348667
loop_
_publ_author_name
'Troadec, Thibault'
'Prades, Amparo'
'Rodriguez, Ricardo'
'Mirgalet, Raphael'
'Baceiredo, Antoine'
'Saffon-Merceron, Nathalie'
'Branchadell, Vicen\,c'
'Kato, Tsuyoshi'

_publ_section_title
;
 Silacyclopropylideneplatinum(0) Complex as a Robust and Efficient
 Hydrosilylation Catalyst.
;
_journal_issue 16
_journal_name_full 'Inorganic chemistry'
_journal_page_first 8234
_journal_page_last 8240
_journal_paper_doi 10.1021/acs.inorgchem.6b01505
_journal_volume 55
_journal_year 2016
_chemical_formula_sum 'C44 H62 Cl3 Cu N3 P Si2'
_chemical_formula_weight 890.01
_space_group_IT_number 15
_space_group_name_Hall '-C 2yc'
_space_group_name_H-M_alt 'C 1 2/c 1'
_symmetry_cell_setting monoclinic
_symmetry_space_group_name_H-M 'C 1 2/c 1'
_atom_sites_solution_hydrogens geom
_atom_sites_solution_primary direct
_atom_sites_solution_secondary difmap
_audit_creation_method SHELXL-97
_cell_angle_alpha 90.00
_cell_angle_beta 103.360(6)
_cell_angle_gamma 90.00
_cell_formula_units_Z 8
_cell_length_a 41.148(5)
_cell_length_b 10.4786(14)
_cell_length_c 22.226(3)
_cell_measurement_reflns_used 2291
_cell_measurement_temperature 193(2)
_cell_measurement_theta_max 18.00
_cell_measurement_theta_min 2.47
_cell_volume 9324(2)
_computing_cell_refinement 'Bruker SAINT'
_computing_data_collection 'Bruker APEX2'
_computing_data_reduction 'Bruker SAINT'
_computing_molecular_graphics 'Bruker SHELXTL'
_computing_publication_material 'Bruker SHELXTL'
_computing_structure_refinement 'SHELXL-97 (Sheldrick, 2008)'
_computing_structure_solution 'SHELXS-97 (Sheldrick, 2008)'
_diffrn_ambient_temperature 193(2)
_diffrn_measured_fraction_theta_full 0.990
_diffrn_measured_fraction_theta_max 0.990
_diffrn_measurement_device_type 'Bruker kappa APEX-II CCD Quazar'
_diffrn_measurement_method 'phi and omega scans'
_diffrn_radiation_monochromator graphite
_diffrn_radiation_source 'fine-focus sealed tube'
_diffrn_radiation_type MoK\a
_diffrn_radiation_wavelength 0.71073
_diffrn_reflns_av_R_equivalents 0.1938
_diffrn_reflns_av_sigmaI/netI 0.1380
_diffrn_reflns_limit_h_max 47
_diffrn_reflns_limit_h_min -49
_diffrn_reflns_limit_k_max 12
_diffrn_reflns_limit_k_min -12
_diffrn_reflns_limit_l_max 26
_diffrn_reflns_limit_l_min -26
_diffrn_reflns_number 76263
_diffrn_reflns_theta_full 25.35
_diffrn_reflns_theta_max 25.35
_diffrn_reflns_theta_min 5.17
_exptl_absorpt_coefficient_mu 0.759
_exptl_absorpt_correction_T_max 0.9924
_exptl_absorpt_correction_T_min 0.9850
_exptl_absorpt_correction_type multi-scan
_exptl_absorpt_process_details 'SADABS (Bruker-AXS)'
_exptl_crystal_colour colourless
_exptl_crystal_density_diffrn 1.268
_exptl_crystal_density_method 'not measured'
_exptl_crystal_description block
_exptl_crystal_F_000 3760
_exptl_crystal_size_max 0.02
_exptl_crystal_size_mid 0.02
_exptl_crystal_size_min 0.01
_refine_diff_density_max 0.710
_refine_diff_density_min -0.396
_refine_diff_density_rms 0.078
_refine_ls_extinction_method none
_refine_ls_goodness_of_fit_ref 1.011
_refine_ls_hydrogen_treatment constr
_refine_ls_matrix_type full
_refine_ls_number_parameters 556
_refine_ls_number_reflns 8469
_refine_ls_number_restraints 121
_refine_ls_restrained_S_all 1.014
_refine_ls_R_factor_all 0.1512
_refine_ls_R_factor_gt 0.0600
_refine_ls_shift/su_max 0.001
_refine_ls_shift/su_mean 0.000
_refine_ls_structure_factor_coef Fsqd
_refine_ls_weighting_details 'calc w=1/[\s^2^(Fo^2^)+(0.0576P)^2^+0.3682P] where P=(Fo^2^+2Fc^2^)/3'
_refine_ls_weighting_scheme calc
_refine_ls_wR_factor_gt 0.1156
_refine_ls_wR_factor_ref 0.1445
_reflns_number_gt 4388
_reflns_number_total 8469
_reflns_threshold_expression >2sigma(I)
_cod_data_source_file ic6b01505_si_001.cif
_cod_data_source_block 4
_cod_depositor_comments
;
The following automatic conversions were performed:

data item '_symmetry_cell_setting' value 'Monoclinic' was changed to
'monoclinic' in accordance with the
/home/saulius/struct/COD-crude-data/automatic-downloads/DataCite-retrospective/ACS/depositions/lib/dictionaries/cif_core.dic
dictionary named 'cif_core.dic' version 2.4.2 last updated on
2011-04-26.

Automatic conversion script
Id: cif_fix_values 6909 2019-04-08 15:41:33Z antanas 
;
_cod_original_sg_symbol_H-M C2/c
_cod_database_code 4348667

loop_
_symmetry_equiv_pos_as_xyz
'x, y, z'
'-x, y, -z+1/2'
'x+1/2, y+1/2, z'
'-x+1/2, y+1/2, -z+1/2'
'-x, -y, -z'
'x, -y, z-1/2'
'-x+1/2, -y+1/2, -z'
'x+1/2, -y+1/2, z-1/2'

loop_
_atom_site_label
_atom_site_type_symbol
_atom_site_fract_x
_atom_site_fract_y
_atom_site_fract_z
_atom_site_U_iso_or_equiv
_atom_site_adp_type
_atom_site_occupancy
_atom_site_symmetry_multiplicity
_atom_site_calc_flag
_atom_site_refinement_flags
_atom_site_disorder_assembly
_atom_site_disorder_group
Cu1 Cu 0.359042(14) 0.76671(5) 0.02066(3) 0.03452(19) Uani 1 1 d . . .
Cl1 Cl 0.35228(3) 0.90724(12) -0.04995(6) 0.0452(4) Uani 1 1 d . . .
P1 P 0.35139(3) 0.51634(10) 0.22020(5) 0.0219(3) Uani 1 1 d . . .
Si1 Si 0.36699(3) 0.62371(12) 0.09456(6) 0.0269(3) Uani 1 1 d . . .
Si2 Si 0.32082(3) 0.48138(12) 0.30506(6) 0.0278(3) Uani 1 1 d . . .
N1 N 0.40786(8) 0.6144(3) 0.14365(16) 0.0275(9) Uani 1 1 d . . .
N2 N 0.33451(8) 0.3927(3) 0.24910(16) 0.0248(9) Uani 1 1 d . . .
N3 N 0.33743(8) 0.6072(3) 0.27017(15) 0.0231(8) Uani 1 1 d . . .
C1 C 0.39443(10) 0.5029(4) 0.23270(19) 0.0269(11) Uani 1 1 d . . .
C2 C 0.41543(10) 0.5501(4) 0.1988(2) 0.0276(11) Uani 1 1 d . . .
C3 C 0.45097(11) 0.5274(5) 0.2363(2) 0.0379(13) Uani 1 1 d . . .
H3 H 0.4687 0.5291 0.2123 0.045 Uiso 1 1 calc R . .
C4 C 0.45601(12) 0.6202(6) 0.2916(2) 0.0521(15) Uani 1 1 d . . .
H4A H 0.4484 0.7074 0.2781 0.062 Uiso 1 1 calc R . .
H4B H 0.4797 0.6235 0.3144 0.062 Uiso 1 1 calc R . .
C5 C 0.43356(12) 0.5593(6) 0.3319(2) 0.0494(15) Uani 1 1 d . . .
H5A H 0.4472 0.5286 0.3720 0.059 Uiso 1 1 calc R . .
H5B H 0.4167 0.6209 0.3396 0.059 Uiso 1 1 calc R . .
C6 C 0.41710(11) 0.4490(5) 0.2920(2) 0.0393(13) Uani 1 1 d . . .
H6 H 0.4065 0.3832 0.3139 0.047 Uiso 1 1 calc R . .
C7 C 0.44637(11) 0.4013(5) 0.2664(2) 0.0469(14) Uani 1 1 d . . .
H7A H 0.4660 0.3766 0.2992 0.056 Uiso 1 1 calc R . .
H7B H 0.4401 0.3310 0.2361 0.056 Uiso 1 1 calc R . .
C8 C 0.33625(10) 0.5595(4) 0.14178(19) 0.0222(10) Uani 1 1 d . . .
C9 C 0.34767(10) 0.4623(4) 0.09497(19) 0.0253(10) Uani 1 1 d . . .
H9 H 0.3644 0.4004 0.1183 0.030 Uiso 1 1 calc R . .
C10 C 0.27540(11) 0.4854(5) 0.2974(2) 0.0404(13) Uani 1 1 d . . .
H10A H 0.2643 0.5108 0.2552 0.061 Uiso 1 1 calc R . .
H10B H 0.2701 0.5470 0.3268 0.061 Uiso 1 1 calc R . .
H10C H 0.2676 0.4004 0.3061 0.061 Uiso 1 1 calc R . .
C11 C 0.34279(12) 0.4489(5) 0.3858(2) 0.0397(12) Uani 1 1 d . . .
H11A H 0.3363 0.3646 0.3981 0.059 Uiso 1 1 calc R . .
H11B H 0.3368 0.5142 0.4129 0.059 Uiso 1 1 calc R . .
H11C H 0.3670 0.4506 0.3893 0.059 Uiso 1 1 calc R . .
C12 C 0.33310(12) 0.2519(4) 0.2356(2) 0.0338(12) Uani 1 1 d . . .
C13 C 0.36481(14) 0.2035(5) 0.2179(3) 0.0553(16) Uani 1 1 d . . .
H13A H 0.3677 0.2486 0.1809 0.083 Uiso 1 1 calc R . .
H13B H 0.3628 0.1117 0.2094 0.083 Uiso 1 1 calc R . .
H13C H 0.3842 0.2193 0.2521 0.083 Uiso 1 1 calc R . .
C14 C 0.30327(14) 0.2212(5) 0.1831(3) 0.0564(16) Uani 1 1 d . . .
H14A H 0.2828 0.2510 0.1938 0.085 Uiso 1 1 calc R . .
H14B H 0.3020 0.1287 0.1763 0.085 Uiso 1 1 calc R . .
H14C H 0.3059 0.2640 0.1453 0.085 Uiso 1 1 calc R . .
C15 C 0.32991(18) 0.1850(5) 0.2933(3) 0.0703(19) Uani 1 1 d . . .
H15A H 0.3490 0.2067 0.3271 0.105 Uiso 1 1 calc R . .
H15B H 0.3294 0.0925 0.2865 0.105 Uiso 1 1 calc R . .
H15C H 0.3092 0.2117 0.3043 0.105 Uiso 1 1 calc R . .
C16 C 0.33918(11) 0.7475(4) 0.2826(2) 0.0326(11) Uani 1 1 d . . .
C17 C 0.35207(13) 0.7678(5) 0.3521(2) 0.0459(14) Uani 1 1 d . . .
H17A H 0.3365 0.7287 0.3741 0.069 Uiso 1 1 calc R . .
H17B H 0.3538 0.8595 0.3610 0.069 Uiso 1 1 calc R . .
H17C H 0.3741 0.7282 0.3657 0.069 Uiso 1 1 calc R . .
C18 C 0.36219(12) 0.8121(4) 0.2478(2) 0.0406(13) Uani 1 1 d . . .
H18A H 0.3846 0.7755 0.2608 0.061 Uiso 1 1 calc R . .
H18B H 0.3631 0.9037 0.2568 0.061 Uiso 1 1 calc R . .
H18C H 0.3537 0.7988 0.2033 0.061 Uiso 1 1 calc R . .
C19 C 0.30372(12) 0.8008(4) 0.2635(3) 0.0452(14) Uani 1 1 d . . .
H19A H 0.2945 0.7834 0.2195 0.068 Uiso 1 1 calc R . .
H19B H 0.3042 0.8931 0.2706 0.068 Uiso 1 1 calc R . .
H19C H 0.2897 0.7600 0.2881 0.068 Uiso 1 1 calc R . .
C20 C 0.43474(10) 0.6524(5) 0.1153(2) 0.0340(12) Uani 1 1 d . . .
C21 C 0.44519(12) 0.7812(5) 0.1198(2) 0.0438(14) Uani 1 1 d . . .
C22 C 0.47042(14) 0.8129(6) 0.0898(3) 0.0652(18) Uani 1 1 d . . .
H22 H 0.4784 0.8982 0.0922 0.078 Uiso 1 1 calc R . .
C23 C 0.48396(16) 0.7254(8) 0.0570(3) 0.077(2) Uani 1 1 d . . .
H23 H 0.5010 0.7506 0.0370 0.093 Uiso 1 1 calc R . .
C24 C 0.47311(14) 0.6018(7) 0.0530(3) 0.0621(17) Uani 1 1 d . . .
H24 H 0.4828 0.5420 0.0301 0.074 Uiso 1 1 calc R . .
C25 C 0.44813(12) 0.5614(5) 0.0819(2) 0.0404(13) Uani 1 1 d . . .
C26 C 0.43055(13) 0.8814(5) 0.1543(3) 0.0515(15) Uani 1 1 d . . .
H26 H 0.4138 0.8389 0.1737 0.062 Uiso 1 1 calc R . .
C27 C 0.41279(16) 0.9861(6) 0.1120(3) 0.0743(19) Uani 1 1 d . . .
H27A H 0.4283 1.0250 0.0900 0.112 Uiso 1 1 calc R . .
H27B H 0.4047 1.0512 0.1367 0.112 Uiso 1 1 calc R . .
H27C H 0.3938 0.9495 0.0820 0.112 Uiso 1 1 calc R . .
C28 C 0.45762(18) 0.9415(7) 0.2064(3) 0.085(2) Uani 1 1 d . . .
H28A H 0.4736 0.9887 0.1884 0.128 Uiso 1 1 calc R . .
H28B H 0.4694 0.8739 0.2334 0.128 Uiso 1 1 calc R . .
H28C H 0.4471 0.9999 0.2307 0.128 Uiso 1 1 calc R . .
C29 C 0.43692(12) 0.4250(5) 0.0752(2) 0.0454(14) Uani 1 1 d . . .
H29 H 0.4215 0.4122 0.1034 0.054 Uiso 1 1 calc R . .
C30 C 0.46600(14) 0.3306(6) 0.0958(3) 0.0670(18) Uani 1 1 d . . .
H30A H 0.4820 0.3413 0.0697 0.101 Uiso 1 1 calc R . .
H30B H 0.4573 0.2431 0.0918 0.101 Uiso 1 1 calc R . .
H30C H 0.4772 0.3473 0.1390 0.101 Uiso 1 1 calc R . .
C31 C 0.41694(15) 0.3947(6) 0.0093(3) 0.0743(19) Uani 1 1 d . . .
H31A H 0.3966 0.4469 -0.0002 0.111 Uiso 1 1 calc R . .
H31B H 0.4108 0.3042 0.0065 0.111 Uiso 1 1 calc R . .
H31C H 0.4306 0.4139 -0.0203 0.111 Uiso 1 1 calc R . .
C32 C 0.30102(10) 0.6119(4) 0.12480(19) 0.0244(10) Uani 1 1 d . . .
C33 C 0.29445(11) 0.7336(4) 0.1008(2) 0.0327(11) Uani 1 1 d . . .
H33 H 0.3125 0.7874 0.0972 0.039 Uiso 1 1 calc R . .
C34 C 0.26176(13) 0.7787(5) 0.0819(2) 0.0445(14) Uani 1 1 d . . .
H34 H 0.2576 0.8610 0.0638 0.053 Uiso 1 1 calc R . .
C35 C 0.23547(12) 0.7038(5) 0.0894(2) 0.0444(14) Uani 1 1 d . . .
H35 H 0.2132 0.7344 0.0772 0.053 Uiso 1 1 calc R . .
C36 C 0.24190(12) 0.5851(5) 0.1147(2) 0.0405(13) Uani 1 1 d . . .
H36 H 0.2238 0.5340 0.1206 0.049 Uiso 1 1 calc R . .
C37 C 0.27413(10) 0.5374(4) 0.1319(2) 0.0292(11) Uani 1 1 d . . .
H37 H 0.2779 0.4538 0.1486 0.035 Uiso 1 1 calc R . .
C38 C 0.32378(10) 0.3957(4) 0.0442(2) 0.0255(11) Uani 1 1 d . . .
C39 C 0.32967(11) 0.2679(4) 0.0335(2) 0.0346(12) Uani 1 1 d . . .
H39 H 0.3485 0.2264 0.0586 0.042 Uiso 1 1 calc R . .
C40 C 0.30842(13) 0.1995(5) -0.0136(2) 0.0432(13) Uani 1 1 d . . .
H40 H 0.3130 0.1126 -0.0208 0.052 Uiso 1 1 calc R . .
C41 C 0.28086(12) 0.2584(5) -0.0495(2) 0.0394(13) Uani 1 1 d . . .
H41 H 0.2661 0.2117 -0.0810 0.047 Uiso 1 1 calc R . .
C42 C 0.27469(12) 0.3826(5) -0.0402(2) 0.0365(12) Uani 1 1 d . . .
H42 H 0.2555 0.4221 -0.0652 0.044 Uiso 1 1 calc R . .
C43 C 0.29603(11) 0.4538(4) 0.0056(2) 0.0289(11) Uani 1 1 d . . .
H43 H 0.2917 0.5418 0.0105 0.035 Uiso 1 1 calc R . .
C55 C 0.4316(11) 0.077(3) 0.4213(16) 0.098(4) Uani 0.466(13) 1 d PDU A 1
H55A H 0.4078 0.0822 0.3990 0.117 Uiso 0.466(13) 1 calc PR A 1
H55B H 0.4344 0.1307 0.4589 0.117 Uiso 0.466(13) 1 calc PR A 1
Cl2 Cl 0.4552(3) 0.1373(11) 0.3760(6) 0.122(3) Uani 0.466(13) 1 d PDU A 1
Cl3 Cl 0.4411(3) -0.0828(8) 0.4439(8) 0.127(4) Uani 0.466(13) 1 d PDU A 1
C56 C 0.4340(16) 0.048(3) 0.429(2) 0.098(5) Uani 0.335(11) 1 d PDU B 2
H56A H 0.4483 0.0452 0.4711 0.118 Uiso 0.335(11) 1 calc PR B 2
H56B H 0.4104 0.0542 0.4321 0.118 Uiso 0.335(11) 1 calc PR B 2
Cl4 Cl 0.4390(2) -0.0880(11) 0.3917(9) 0.142(5) Uani 0.335(11) 1 d PDU B 2
Cl5 Cl 0.4441(4) 0.1849(14) 0.3906(8) 0.155(5) Uani 0.335(11) 1 d PDU B 2
C57 C 0.4333(16) 0.067(6) 0.4309(18) 0.104(5) Uani 0.199(9) 1 d PDU C 3
H57A H 0.4378 0.1526 0.4500 0.125 Uiso 0.199(9) 1 calc PR C 3
H57B H 0.4101 0.0427 0.4315 0.125 Uiso 0.199(9) 1 calc PR C 3
Cl6 Cl 0.4604(6) -0.0404(19) 0.4705(8) 0.118(5) Uani 0.199(9) 1 d PDU C 3
Cl7 Cl 0.4382(6) 0.070(3) 0.3543(8) 0.152(6) Uani 0.199(9) 1 d PDU C 3

loop_
_atom_site_aniso_label
_atom_site_aniso_U_11
_atom_site_aniso_U_22
_atom_site_aniso_U_33
_atom_site_aniso_U_23
_atom_site_aniso_U_13
_atom_site_aniso_U_12
Cu1 0.0329(4) 0.0388(4) 0.0327(4) 0.0059(3) 0.0095(3) -0.0003(3)
Cl1 0.0526(8) 0.0439(8) 0.0401(8) 0.0122(6) 0.0129(6) 0.0018(7)
P1 0.0186(6) 0.0238(6) 0.0243(7) 0.0005(5) 0.0069(5) 0.0010(5)
Si1 0.0212(7) 0.0349(8) 0.0253(7) 0.0018(6) 0.0067(5) -0.0002(6)
Si2 0.0258(7) 0.0348(8) 0.0255(7) 0.0001(6) 0.0114(6) -0.0018(6)
N1 0.0173(19) 0.038(2) 0.027(2) -0.0013(18) 0.0059(16) -0.0018(17)
N2 0.027(2) 0.022(2) 0.028(2) 0.0038(16) 0.0120(17) -0.0004(17)
N3 0.022(2) 0.023(2) 0.026(2) -0.0050(16) 0.0106(16) -0.0021(16)
C1 0.018(2) 0.034(3) 0.026(3) 0.005(2) 0.002(2) 0.004(2)
C2 0.019(2) 0.038(3) 0.025(3) -0.002(2) 0.005(2) 0.001(2)
C3 0.019(3) 0.068(4) 0.027(3) 0.004(3) 0.007(2) 0.009(3)
C4 0.023(3) 0.093(4) 0.038(3) -0.006(3) 0.002(2) -0.010(3)
C5 0.032(3) 0.086(4) 0.030(3) -0.001(3) 0.006(2) 0.006(3)
C6 0.025(3) 0.060(3) 0.033(3) 0.011(3) 0.006(2) 0.007(3)
C7 0.024(3) 0.073(4) 0.043(3) 0.014(3) 0.005(2) 0.023(3)
C8 0.018(2) 0.023(2) 0.025(3) -0.001(2) 0.0042(19) 0.0025(19)
C9 0.024(2) 0.027(2) 0.026(3) 0.000(2) 0.007(2) 0.004(2)
C10 0.031(3) 0.054(3) 0.041(3) 0.002(3) 0.018(2) -0.007(3)
C11 0.046(3) 0.043(3) 0.032(3) 0.000(2) 0.014(2) -0.004(3)
C12 0.045(3) 0.020(3) 0.037(3) 0.005(2) 0.012(2) -0.002(2)
C13 0.070(4) 0.030(3) 0.072(4) 0.003(3) 0.030(3) 0.017(3)
C14 0.070(4) 0.034(3) 0.061(4) -0.011(3) 0.006(3) -0.006(3)
C15 0.132(6) 0.032(3) 0.059(4) 0.008(3) 0.045(4) -0.004(4)
C16 0.033(3) 0.032(3) 0.036(3) -0.003(2) 0.014(2) -0.001(2)
C17 0.053(3) 0.046(3) 0.040(3) -0.015(3) 0.012(3) -0.006(3)
C18 0.039(3) 0.034(3) 0.052(4) -0.005(2) 0.017(3) -0.012(2)
C19 0.043(3) 0.026(3) 0.068(4) -0.004(3) 0.016(3) 0.010(2)
C20 0.016(2) 0.056(3) 0.031(3) 0.007(2) 0.005(2) -0.002(2)
C21 0.026(3) 0.062(4) 0.044(3) 0.004(3) 0.008(2) -0.014(3)
C22 0.049(4) 0.072(4) 0.083(5) 0.014(4) 0.032(4) -0.023(3)
C23 0.061(4) 0.099(6) 0.091(5) 0.016(4) 0.058(4) -0.002(4)
C24 0.053(4) 0.086(5) 0.059(4) 0.002(4) 0.037(3) 0.010(4)
C25 0.031(3) 0.060(4) 0.035(3) 0.003(3) 0.016(2) 0.004(3)
C26 0.046(3) 0.054(4) 0.061(4) -0.020(3) 0.024(3) -0.026(3)
C27 0.080(5) 0.053(4) 0.082(5) -0.013(4) 0.001(4) 0.003(4)
C28 0.094(5) 0.088(5) 0.070(5) -0.011(4) 0.010(4) -0.035(4)
C29 0.035(3) 0.067(4) 0.036(3) -0.005(3) 0.013(2) 0.009(3)
C30 0.048(4) 0.074(4) 0.078(5) -0.007(4) 0.012(3) 0.011(3)
C31 0.070(4) 0.094(5) 0.055(4) -0.019(4) 0.007(3) 0.011(4)
C32 0.022(2) 0.026(3) 0.024(3) -0.005(2) 0.0027(19) 0.003(2)
C33 0.030(3) 0.032(3) 0.036(3) -0.004(2) 0.006(2) 0.004(2)
C34 0.040(3) 0.042(3) 0.048(4) -0.003(3) 0.003(3) 0.017(3)
C35 0.021(3) 0.064(4) 0.045(3) -0.011(3) 0.001(2) 0.018(3)
C36 0.027(3) 0.051(4) 0.043(3) -0.012(3) 0.008(2) -0.004(3)
C37 0.023(3) 0.034(3) 0.030(3) -0.005(2) 0.004(2) -0.001(2)
C38 0.025(3) 0.028(3) 0.025(3) 0.001(2) 0.009(2) 0.001(2)
C39 0.031(3) 0.036(3) 0.036(3) -0.002(2) 0.006(2) 0.008(2)
C40 0.057(4) 0.033(3) 0.040(3) -0.008(3) 0.013(3) 0.003(3)
C41 0.043(3) 0.037(3) 0.036(3) -0.010(2) 0.005(2) -0.009(3)
C42 0.033(3) 0.043(3) 0.030(3) -0.003(2) 0.001(2) 0.002(2)
C43 0.032(3) 0.031(3) 0.026(3) -0.004(2) 0.011(2) 0.001(2)
C55 0.094(8) 0.091(8) 0.121(9) 0.047(7) 0.051(7) 0.017(8)
Cl2 0.130(6) 0.115(7) 0.144(6) 0.034(5) 0.078(5) -0.017(5)
Cl3 0.123(6) 0.078(5) 0.182(10) 0.051(5) 0.040(7) 0.023(4)
C56 0.096(9) 0.088(8) 0.124(10) 0.022(7) 0.054(8) 0.019(9)
Cl4 0.115(6) 0.131(6) 0.183(12) -0.056(7) 0.043(7) -0.006(5)
Cl5 0.146(10) 0.139(8) 0.162(10) 0.093(7) -0.001(7) -0.014(7)
C57 0.102(9) 0.094(10) 0.124(9) 0.036(9) 0.045(9) 0.020(9)
Cl6 0.142(12) 0.109(10) 0.108(9) 0.010(7) 0.037(9) 0.056(9)
Cl7 0.155(13) 0.194(15) 0.105(9) 0.036(10) 0.028(9) -0.006(11)

loop_
_atom_type_symbol
_atom_type_description
_atom_type_scat_dispersion_real
_atom_type_scat_dispersion_imag
_atom_type_scat_source
C C 0.0033 0.0016 'International Tables Vol C Tables 4.2.6.8 and 6.1.1.4'
H H 0.0000 0.0000 'International Tables Vol C Tables 4.2.6.8 and 6.1.1.4'
N N 0.0061 0.0033 'International Tables Vol C Tables 4.2.6.8 and 6.1.1.4'
Si Si 0.0817 0.0704 'International Tables Vol C Tables 4.2.6.8 and 6.1.1.4'
P P 0.1023 0.0942 'International Tables Vol C Tables 4.2.6.8 and 6.1.1.4'
Cl Cl 0.1484 0.1585 'International Tables Vol C Tables 4.2.6.8 and 6.1.1.4'
Cu Cu 0.3201 1.2651 'International Tables Vol C Tables 4.2.6.8 and 6.1.1.4'

loop_
_geom_angle_atom_site_label_1
_geom_angle_atom_site_label_2
_geom_angle_atom_site_label_3
_geom_angle
Cl1 Cu1 Si1 178.79(6)
N3 P1 N2 87.06(17)
N3 P1 C1 115.90(19)
N2 P1 C1 112.11(19)
N3 P1 C8 114.48(18)
N2 P1 C8 119.69(19)
C1 P1 C8 107.0(2)
N1 Si1 C9 106.84(18)
N1 Si1 C8 106.89(17)
C9 Si1 C8 49.68(17)
N1 Si1 Cu1 116.88(13)
C9 Si1 Cu1 129.22(14)
C8 Si1 Cu1 129.74(13)
N2 Si2 N3 82.05(16)
N2 Si2 C10 115.8(2)
N3 Si2 C10 115.8(2)
N2 Si2 C11 115.4(2)
N3 Si2 C11 114.6(2)
C10 Si2 C11 110.7(2)
C2 N1 C20 119.1(3)
C2 N1 Si1 124.1(3)
C20 N1 Si1 115.2(3)
C12 N2 P1 133.3(3)
C12 N2 Si2 131.3(3)
P1 N2 Si2 95.31(17)
C16 N3 P1 132.7(3)
C16 N3 Si2 131.8(3)
P1 N3 Si2 95.47(17)
C2 C1 C6 105.7(4)
C2 C1 P1 129.5(3)
C6 C1 P1 124.3(3)
C1 C2 N1 129.1(4)
C1 C2 C3 107.0(4)
N1 C2 C3 123.8(4)
C7 C3 C2 100.1(4)
C7 C3 C4 101.8(4)
C2 C3 C4 105.8(4)
C3 C4 C5 102.1(4)
C6 C5 C4 102.7(4)
C5 C6 C7 100.5(4)
C5 C6 C1 108.8(4)
C7 C6 C1 100.1(4)
C3 C7 C6 94.0(4)
C32 C8 C9 118.4(3)
C32 C8 P1 115.9(3)
C9 C8 P1 112.8(3)
C32 C8 Si1 116.5(3)
C9 C8 Si1 62.9(2)
P1 C8 Si1 119.8(2)
C38 C9 C8 123.3(3)
C38 C9 Si1 128.8(3)
C8 C9 Si1 67.5(2)
C15 C12 N2 107.3(4)
C15 C12 C14 110.1(4)
N2 C12 C14 110.4(4)
C15 C12 C13 108.3(4)
N2 C12 C13 112.3(4)
C14 C12 C13 108.4(4)
N3 C16 C18 110.7(4)
N3 C16 C17 108.3(4)
C18 C16 C17 110.0(4)
N3 C16 C19 107.8(3)
C18 C16 C19 111.4(4)
C17 C16 C19 108.5(4)
C25 C20 C21 122.6(4)
C25 C20 N1 118.5(4)
C21 C20 N1 118.8(4)
C22 C21 C20 116.1(5)
C22 C21 C26 120.4(5)
C20 C21 C26 123.4(4)
C23 C22 C21 122.3(6)
C24 C23 C22 120.2(5)
C23 C24 C25 121.4(6)
C20 C25 C24 117.3(5)
C20 C25 C29 123.7(4)
C24 C25 C29 119.0(5)
C21 C26 C27 112.4(5)
C21 C26 C28 111.3(5)
C27 C26 C28 109.3(5)
C25 C29 C31 112.1(5)
C25 C29 C30 112.5(4)
C31 C29 C30 111.0(5)
C33 C32 C37 118.0(4)
C33 C32 C8 121.3(4)
C37 C32 C8 120.6(4)
C32 C33 C34 121.1(5)
C35 C34 C33 120.0(5)
C36 C35 C34 119.1(4)
C35 C36 C37 121.6(5)
C36 C37 C32 120.1(4)
C39 C38 C43 117.6(4)
C39 C38 C9 118.1(4)
C43 C38 C9 124.3(4)
C38 C39 C40 121.3(4)
C41 C40 C39 119.6(4)
C42 C41 C40 120.2(5)
C41 C42 C43 121.2(4)
C42 C43 C38 120.1(4)
Cl2 C55 Cl3 113.9(11)
Cl4 C56 Cl5 112.7(15)
Cl6 C57 Cl7 107.9(15)

loop_
_geom_bond_atom_site_label_1
_geom_bond_atom_site_label_2
_geom_bond_distance
Cu1 Cl1 2.1230(13)
Cu1 Si1 2.1914(14)
P1 N3 1.663(3)
P1 N2 1.667(3)
P1 C1 1.734(4)
P1 C8 1.769(4)
Si1 N1 1.783(4)
Si1 C9 1.870(4)
Si1 C8 1.941(4)
Si2 N2 1.747(4)
Si2 N3 1.747(3)
Si2 C10 1.838(4)
Si2 C11 1.845(5)
N1 C2 1.371(5)
N1 C20 1.450(5)
N2 C12 1.504(5)
N3 C16 1.495(5)
C1 C2 1.363(6)
C1 C6 1.536(6)
C2 C3 1.525(6)
C3 C7 1.512(7)
C3 C4 1.545(7)
C4 C5 1.563(7)
C5 C6 1.518(7)
C6 C7 1.530(6)
C8 C32 1.514(6)
C8 C9 1.602(6)
C9 C38 1.488(6)
C12 C15 1.494(6)
C12 C14 1.520(7)
C12 C13 1.534(6)
C16 C18 1.514(6)
C16 C17 1.526(6)
C16 C19 1.528(6)
C20 C25 1.396(6)
C20 C21 1.413(7)
C21 C22 1.397(7)
C21 C26 1.506(7)
C22 C23 1.367(8)
C23 C24 1.366(8)
C24 C25 1.398(7)
C25 C29 1.499(7)
C26 C27 1.517(8)
C26 C28 1.544(8)
C29 C31 1.538(7)
C29 C30 1.538(7)
C32 C33 1.385(6)
C32 C37 1.392(6)
C33 C34 1.396(6)
C34 C35 1.377(7)
C35 C36 1.365(7)
C36 C37 1.386(6)
C38 C39 1.391(6)
C38 C43 1.399(6)
C39 C40 1.397(6)
C40 C41 1.374(7)
C41 C42 1.351(6)
C42 C43 1.397(6)
C55 Cl2 1.68(3)
C55 Cl3 1.77(2)
C56 Cl4 1.68(3)
C56 Cl5 1.76(3)
C57 Cl6 1.68(3)
C57 Cl7 1.76(3)
